data_4115146
loop_
_publ_author_name
'Cristina Bolzati'
'Alessandra Boschi'
'Licia Uccelli'
'Francesco Tisato'
'Fiorenzo Refosco'
'Aldo Cagnolini'
'Adriano Duatti'
'Sushumna Prakash'
'Giuliano Bandoli'
'Andrea Vittadini'

_publ_section_title
;
 Chemistry of the Strong Electrophilic Metal Fragment [99Tc(N)(PXP)]2+
 (PXP = Diphosphine Ligand). A Novel Tool for the Selective Labeling of
 Small Molecules
;
_journal_name_full 'Journal of the American Chemical Society'
_journal_page_first 11468
_journal_page_last 11479
_journal_paper_doi 10.1021/ja0200239
_journal_volume 124
_journal_year 2002
_chemical_formula_sum 'C28 H28 Cl2 N O P2 Re'
_chemical_formula_weight 713.55
_chemical_name_systematic
; 
 ? 
;
_space_group_IT_number 61
_symmetry_cell_setting orthorhombic
_symmetry_space_group_name_Hall '-P 2ac 2ab'
_symmetry_space_group_name_H-M 'P b c a'
_atom_sites_solution_hydrogens geom
_atom_sites_solution_primary heavy
_atom_sites_solution_secondary difmap
_audit_creation_method SHELXL-97
_cell_angle_alpha 90.00
_cell_angle_beta 90.00
_cell_angle_gamma 90.00
_cell_formula_units_Z 8
_cell_length_a 20.048(4)
_cell_length_b 13.737(3)
_cell_length_c 20.285(4)
_cell_measurement_reflns_used 40
_cell_measurement_temperature 293(2)
_cell_measurement_theta_max 11.7
_cell_measurement_theta_min 7.6
_cell_volume 5586(2)
_computing_cell_refinement 'P3/P4-PC vers.4.27 (Nicolet, 1991)'
_computing_data_collection 'P3/P4-PC vers.4.27 (Nicolet, 1991)'
_computing_data_reduction 'P3/P4-PC vers.4.27 (Nicolet, 1991)'
_computing_molecular_graphics 'SHELXTL NT vers.5.10 (Sheldrick, 1999)'
_computing_publication_material 'SHELXTL NT vers.5.10 (Sheldrick, 1999)'
_computing_structure_refinement 'SHELXL-97 (Sheldrick, 1997)'
_computing_structure_solution 'SHELXTL NT vers.5.10 (Sheldrick, 1999)'
_diffrn_ambient_temperature 293(2)
_diffrn_measured_fraction_theta_full 0.989
_diffrn_measured_fraction_theta_max 0.989
_diffrn_measurement_device_type 'Nicolet Siemens R3m/V diffractometer'
_diffrn_measurement_method theta-2theta
_diffrn_radiation_monochromator graphite
_diffrn_radiation_source 'fine-focus sealed tube'
_diffrn_radiation_type MoK\a
_diffrn_radiation_wavelength 0.71073
_diffrn_reflns_av_R_equivalents 0.0651
_diffrn_reflns_av_sigmaI/netI 0.0312
_diffrn_reflns_limit_h_max 22
_diffrn_reflns_limit_h_min 0
_diffrn_reflns_limit_k_max 15
_diffrn_reflns_limit_k_min 0
_diffrn_reflns_limit_l_max 0
_diffrn_reflns_limit_l_min -22
_diffrn_reflns_number 3886
_diffrn_reflns_theta_full 23.08
_diffrn_reflns_theta_max 23.08
_diffrn_reflns_theta_min 2.06
_diffrn_standards_decay_% 0
_diffrn_standards_interval_count 150
_diffrn_standards_number 2
_exptl_absorpt_coefficient_mu 4.678
_exptl_absorpt_correction_T_max 0.962
_exptl_absorpt_correction_T_min 0.418
_exptl_absorpt_correction_type psi-scan
_exptl_crystal_colour bright_orange
_exptl_crystal_density_diffrn 1.697
_exptl_crystal_description parallelepipeds
_exptl_crystal_F_000 2800
_exptl_crystal_size_max 0.30
_exptl_crystal_size_mid 0.15
_exptl_crystal_size_min 0.10
_refine_diff_density_max 2.088
_refine_diff_density_min -1.855
_refine_diff_density_rms 0.282
_refine_ls_extinction_coef 0.00000(13)
_refine_ls_extinction_expression Fc^*^=kFc[1+0.001xFc^2^\l^3^/sin(2\q)]^-1/4^
_refine_ls_extinction_method SHELXL
_refine_ls_goodness_of_fit_ref 1.008
_refine_ls_hydrogen_treatment 'riding model '
_refine_ls_matrix_type full
_refine_ls_number_parameters 317
_refine_ls_number_reflns 3885
_refine_ls_number_restraints 0
_refine_ls_restrained_S_all 1.008
_refine_ls_R_factor_all 0.0932
_refine_ls_R_factor_gt 0.0636
_refine_ls_shift/su_max 0.442
_refine_ls_shift/su_mean 0.001
_refine_ls_structure_factor_coef Fsqd
_refine_ls_weighting_details 'calc w=1/[\s^2^(Fo^2^)+(0.1496P)^2^+0.0000P] where P=(Fo^2^+2Fc^2^)/3'
_refine_ls_weighting_scheme calc
_refine_ls_wR_factor_gt 0.1611
_refine_ls_wR_factor_ref 0.1877
_reflns_number_gt 2688
_reflns_number_total 3885
_reflns_threshold_expression >2sigma(I)
_cod_data_source_file ja0200239_1.cif
_cod_data_source_block 2m
_cod_original_cell_volume 5586.5(19)
_cod_database_code 4115146

loop_
_symmetry_equiv_pos_as_xyz
'x, y, z'
'-x+1/2, -y, z+1/2'
'-x, y+1/2, -z+1/2'
'x+1/2, -y+1/2, -z'
'-x, -y, -z'
'x-1/2, y, -z-1/2'
'x, -y-1/2, z-1/2'
'-x-1/2, y-1/2, z'

loop_
_atom_site_label
_atom_site_type_symbol
_atom_site_fract_x
_atom_site_fract_y
_atom_site_fract_z
_atom_site_U_iso_or_equiv
_atom_site_adp_type
_atom_site_occupancy
_atom_site_symmetry_multiplicity
_atom_site_calc_flag
_atom_site_refinement_flags
Re Re 0.34457(3) 0.12432(4) 0.63168(3) 0.0255(3) Uani 1 1 d .
Cl1 Cl 0.2672(2) 0.0886(3) 0.7195(2) 0.0432(10) Uani 1 1 d .
Cl2 Cl 0.42877(19) 0.2141(3) 0.5712(2) 0.0430(10) Uani 1 1 d .
P1 P 0.26506(18) 0.2428(3) 0.58965(19) 0.0303(9) Uani 1 1 d .
P2 P 0.43428(19) 0.0733(3) 0.70584(19) 0.0302(9) Uani 1 1 d .
O O 0.3627(5) 0.2687(7) 0.7049(5) 0.034(2) Uani 1 1 d .
N1 N 0.3326(6) 0.0284(10) 0.5831(7) 0.043(3) Uani 1 1 d .
C1 C 0.2669(8) 0.3400(11) 0.6522(8) 0.042(4) Uani 1 1 d .
H1A H 0.2510 0.4001 0.6327 0.051 Uiso 1 1 calc R
H1B H 0.2371 0.3230 0.6881 0.051 Uiso 1 1 calc R
C2 C 0.3388(8) 0.3561(13) 0.6801(10) 0.050(5) Uani 1 1 d .
H2A H 0.3680 0.3793 0.6454 0.060 Uiso 1 1 calc R
H2B H 0.3378 0.4047 0.7148 0.060 Uiso 1 1 calc R
C3 C 0.4313(8) 0.2756(12) 0.7311(9) 0.050(5) Uani 1 1 d .
H3A H 0.4341 0.3274 0.7636 0.059 Uiso 1 1 calc R
H3B H 0.4624 0.2899 0.6958 0.059 Uiso 1 1 calc R
C4 C 0.4482(8) 0.1790(11) 0.7626(9) 0.049(5) Uani 1 1 d .
H4A H 0.4211 0.1704 0.8017 0.059 Uiso 1 1 calc R
H4B H 0.4946 0.1797 0.7762 0.059 Uiso 1 1 calc R
C1A C 0.2848(7) 0.2966(11) 0.5117(8) 0.041(4) Uani 1 1 d .
C2A C 0.2994(10) 0.3959(15) 0.5036(11) 0.070(6) Uani 1 1 d .
H2AA H 0.3003 0.4358 0.5407 0.084 Uiso 1 1 calc R
C3A C 0.3120(12) 0.435(2) 0.4448(15) 0.096(9) Uani 1 1 d .
H3AA H 0.3233 0.5002 0.4417 0.116 Uiso 1 1 calc R
C4A C 0.3086(11) 0.380(2) 0.3896(14) 0.085(9) Uani 1 1 d .
H4AA H 0.3168 0.4085 0.3488 0.102 Uiso 1 1 calc R
C5A C 0.2925(13) 0.277(3) 0.3928(12) 0.112(10) Uani 1 1 d .
H5AA H 0.2900 0.2377 0.3558 0.135 Uiso 1 1 calc R
C6A C 0.2813(12) 0.2443(18) 0.4550(10) 0.083(7) Uani 1 1 d .
H6AA H 0.2700 0.1789 0.4591 0.100 Uiso 1 1 calc R
C1B C 0.1765(7) 0.2128(11) 0.5795(7) 0.033(4) Uani 1 1 d .
C2B C 0.1540(8) 0.1205(14) 0.5959(12) 0.064(6) Uani 1 1 d .
H2BA H 0.1827 0.0744 0.6138 0.077 Uiso 1 1 calc R
C3B C 0.0858(9) 0.0988(14) 0.5847(11) 0.070(6) Uani 1 1 d .
H3BA H 0.0690 0.0382 0.5967 0.084 Uiso 1 1 calc R
C4B C 0.0446(8) 0.1656(16) 0.5563(10) 0.064(6) Uani 1 1 d .
H4BA H 0.0011 0.1478 0.5457 0.077 Uiso 1 1 calc R
C5B C 0.0658(8) 0.2581(16) 0.5432(11) 0.071(6) Uani 1 1 d .
H5BA H 0.0360 0.3043 0.5272 0.085 Uiso 1 1 calc R
C6B C 0.1336(9) 0.2833(12) 0.5541(9) 0.051(5) Uani 1 1 d .
H6BA H 0.1490 0.3456 0.5445 0.062 Uiso 1 1 calc R
C1C C 0.4209(7) -0.0288(12) 0.7614(7) 0.037(4) Uani 1 1 d .
C2C C 0.3864(10) -0.1125(12) 0.7361(10) 0.059(5) Uani 1 1 d .
H2CA H 0.3713 -0.1134 0.6927 0.070 Uiso 1 1 calc R
C3C C 0.3758(10) -0.1921(13) 0.7771(12) 0.072(7) Uani 1 1 d .
H3CA H 0.3552 -0.2477 0.7608 0.086 Uiso 1 1 calc R
C4C C 0.3961(10) -0.1884(16) 0.8424(12) 0.069(6) Uani 1 1 d .
H4CA H 0.3862 -0.2394 0.8709 0.082 Uiso 1 1 calc R
C5C C 0.4305(13) -0.1096(17) 0.8645(11) 0.075(7) Uani 1 1 d .
H5CA H 0.4463 -0.1097 0.9076 0.090 Uiso 1 1 calc R
C6C C 0.4429(10) -0.0301(13) 0.8255(8) 0.056(5) Uani 1 1 d .
H6CA H 0.4662 0.0229 0.8424 0.067 Uiso 1 1 calc R
C1D C 0.5138(7) 0.0440(11) 0.6669(7) 0.032(4) Uani 1 1 d .
C2D C 0.5744(8) 0.0571(12) 0.6973(8) 0.044(4) Uani 1 1 d .
H2DA H 0.5758 0.0827 0.7397 0.052 Uiso 1 1 calc R
C3D C 0.6331(8) 0.0328(16) 0.6659(10) 0.064(6) Uani 1 1 d .
H3DA H 0.6734 0.0441 0.6873 0.076 Uiso 1 1 calc R
C4D C 0.6338(9) -0.0075(17) 0.6038(11) 0.071(6) Uani 1 1 d .
H4DA H 0.6736 -0.0241 0.5830 0.086 Uiso 1 1 calc R
C5D C 0.5717(9) -0.0226(16) 0.5730(9) 0.067(6) Uani 1 1 d .
H5DA H 0.5701 -0.0494 0.5309 0.081 Uiso 1 1 calc R
C6D C 0.5131(8) 0.0019(15) 0.6048(9) 0.059(5) Uani 1 1 d .
H6DA H 0.4725 -0.0100 0.5842 0.071 Uiso 1 1 calc R

loop_
_atom_site_aniso_label
_atom_site_aniso_U_11
_atom_site_aniso_U_22
_atom_site_aniso_U_33
_atom_site_aniso_U_23
_atom_site_aniso_U_13
_atom_site_aniso_U_12
Re 0.0150(4) 0.0283(4) 0.0332(4) -0.0013(3) 0.0026(2) -0.0006(2)
Cl1 0.032(2) 0.050(2) 0.047(2) 0.0074(19) 0.0103(19) -0.0018(19)
Cl2 0.027(2) 0.053(2) 0.049(2) 0.0042(19) 0.0121(19) -0.0080(18)
P1 0.020(2) 0.030(2) 0.040(2) 0.0048(17) 0.0021(17) 0.0019(17)
P2 0.023(2) 0.030(2) 0.038(2) -0.0035(17) -0.0020(18) 0.0000(17)
O 0.023(5) 0.025(6) 0.054(6) -0.008(5) -0.009(5) -0.003(4)
N1 0.029(7) 0.048(9) 0.053(9) -0.008(7) 0.001(6) -0.003(6)
C1 0.039(10) 0.027(8) 0.060(10) 0.004(8) -0.006(9) 0.012(8)
C2 0.034(10) 0.048(11) 0.067(13) 0.026(9) 0.001(8) -0.001(8)
C3 0.027(9) 0.051(11) 0.071(12) -0.015(9) -0.007(9) -0.024(8)
C4 0.025(10) 0.050(11) 0.071(12) -0.008(9) -0.005(8) -0.001(8)
C1A 0.023(9) 0.038(9) 0.061(11) 0.007(8) -0.003(8) 0.006(7)
C2A 0.064(14) 0.075(15) 0.071(14) 0.029(11) 0.023(11) 0.017(11)
C3A 0.069(17) 0.12(2) 0.10(2) 0.063(19) 0.021(16) 0.001(16)
C4A 0.031(12) 0.13(3) 0.090(19) 0.056(18) 0.012(12) 0.014(14)
C5A 0.080(19) 0.20(4) 0.059(15) 0.003(19) 0.020(13) -0.02(2)
C6A 0.104(19) 0.091(16) 0.055(13) 0.004(13) -0.007(13) 0.003(15)
C1B 0.018(8) 0.038(9) 0.044(9) -0.002(7) -0.002(7) 0.004(7)
C2B 0.027(10) 0.054(13) 0.112(19) 0.037(12) -0.013(10) -0.001(8)
C3B 0.026(10) 0.061(13) 0.124(19) 0.017(12) 0.010(11) -0.016(9)
C4B 0.014(9) 0.087(15) 0.091(15) -0.010(12) -0.016(9) -0.001(10)
C5B 0.020(10) 0.085(15) 0.106(16) -0.020(13) -0.024(11) 0.009(10)
C6B 0.042(10) 0.033(9) 0.079(13) -0.005(9) -0.014(10) 0.011(8)
C1C 0.013(8) 0.062(11) 0.034(9) 0.001(8) -0.001(7) 0.013(7)
C2C 0.051(12) 0.043(11) 0.082(14) 0.015(9) -0.026(11) -0.015(9)
C3C 0.050(13) 0.044(12) 0.12(2) 0.037(12) -0.017(13) 0.000(10)
C4C 0.052(13) 0.065(15) 0.090(16) 0.036(13) 0.016(12) 0.024(11)
C5C 0.086(18) 0.078(17) 0.062(14) -0.008(12) 0.019(12) 0.031(14)
C6C 0.071(14) 0.047(11) 0.050(11) -0.002(9) -0.024(10) 0.007(10)
C1D 0.014(8) 0.034(8) 0.049(10) 0.004(7) -0.003(7) 0.002(6)
C2D 0.039(10) 0.051(10) 0.041(9) -0.006(8) -0.004(8) 0.005(8)
C3D 0.016(9) 0.103(16) 0.072(14) -0.016(13) 0.004(9) 0.002(10)
C4D 0.021(9) 0.109(17) 0.085(15) -0.016(13) 0.013(10) 0.017(11)
C5D 0.043(12) 0.106(17) 0.053(11) -0.014(11) 0.002(10) 0.019(11)
C6D 0.021(9) 0.089(15) 0.067(12) -0.023(11) -0.010(9) 0.005(9)

loop_
_atom_type_symbol
_atom_type_description
_atom_type_scat_dispersion_real
_atom_type_scat_dispersion_imag
_atom_type_scat_source
C C 0.0033 0.0016 'International Tables Vol C Tables 4.2.6.8 and 6.1.1.4'
H H 0.0000 0.0000 'International Tables Vol C Tables 4.2.6.8 and 6.1.1.4'
N N 0.0061 0.0033 'International Tables Vol C Tables 4.2.6.8 and 6.1.1.4'
O O 0.0106 0.0060 'International Tables Vol C Tables 4.2.6.8 and 6.1.1.4'
P P 0.1023 0.0942 'International Tables Vol C Tables 4.2.6.8 and 6.1.1.4'
Cl Cl 0.1484 0.1585 'International Tables Vol C Tables 4.2.6.8 and 6.1.1.4'
Re Re -1.0185 7.2310 'International Tables Vol C Tables 4.2.6.8 and 6.1.1.4'

loop_
_geom_angle_atom_site_label_1
_geom_angle_atom_site_label_2
_geom_angle_atom_site_label_3
_geom_angle
N1 Re Cl1 100.6(5)
N1 Re Cl2 101.8(5)
Cl1 Re Cl2 157.67(14)
N1 Re P1 103.2(5)
Cl1 Re P1 88.50(13)
Cl2 Re P1 86.48(14)
N1 Re P2 104.1(5)
Cl1 Re P2 87.71(14)
Cl2 Re P2 86.86(14)
P1 Re P2 152.71(13)
N1 Re O 180.0(7)
Cl1 Re O 79.4(3)
Cl2 Re O 78.2(3)
P1 Re O 76.9(2)
P2 Re O 75.9(2)
C1A P1 C1B 101.9(7)
C1A P1 C1 107.7(8)
C1B P1 C1 105.1(7)
C1A P1 Re 116.2(5)
C1B P1 Re 121.6(5)
C1 P1 Re 103.3(5)
C1C P2 C1D 103.1(7)
C1C P2 C4 103.8(7)
C1D P2 C4 107.9(7)
C1C P2 Re 119.6(5)
C1D P2 Re 116.0(5)
C4 P2 Re 105.4(5)
C2 O C3 113.3(11)
C2 O Re 114.9(10)
C3 O Re 113.5(8)
C2 C1 P1 111.8(12)
O C2 C1 109.0(13)
O C3 C4 107.7(12)
C3 C4 P2 112.8(12)
C6A C1A C2A 115.2(19)
C6A C1A P1 121.2(15)
C2A C1A P1 123.3(14)
C3A C2A C1A 122(2)
C2A C3A C4A 121(3)
C3A C4A C5A 121(2)
C6A C5A C4A 114(3)
C5A C6A C1A 127(3)
C6B C1B C2B 121.6(15)
C6B C1B P1 118.9(12)
C2B C1B P1 119.5(11)
C1B C2B C3B 117.8(16)
C4B C3B C2B 120.7(18)
C3B C4B C5B 121.4(17)
C4B C5B C6B 119.6(18)
C1B C6B C5B 118.6(17)
C6C C1C C2C 118.9(16)
C6C C1C P2 123.3(14)
C2C C1C P2 117.8(12)
C3C C2C C1C 119.2(19)
C4C C3C C2C 120(2)
C5C C4C C3C 120(2)
C4C C5C C6C 122(2)
C1C C6C C5C 119.8(19)
C2D C1D C6D 118.1(14)
C2D C1D P2 123.3(12)
C6D C1D P2 118.5(11)
C1D C2D C3D 121.1(15)
C4D C3D C2D 121.9(17)
C3D C4D C5D 117.2(16)
C6D C5D C4D 120.5(17)
C5D C6D C1D 121.2(16)

loop_
_geom_bond_atom_site_label_1
_geom_bond_atom_site_label_2
_geom_bond_distance
Re N1 1.662(13)
Re Cl1 2.412(4)
Re Cl2 2.424(4)
Re P1 2.432(4)
Re P2 2.447(4)
Re O 2.505(9)
P1 C1A 1.791(17)
P1 C1B 1.835(15)
P1 C1 1.843(16)
P2 C1C 1.820(16)
P2 C1D 1.824(14)
P2 C4 1.873(16)
O C2 1.386(19)
O C3 1.478(17)
C1 C2 1.56(2)
C3 C4 1.51(2)
C1A C6A 1.36(2)
C1A C2A 1.40(2)
C2A C3A 1.33(3)
C3A C4A 1.35(4)
C4A C5A 1.45(4)
C5A C6A 1.36(3)
C1B C6B 1.39(2)
C1B C2B 1.39(2)
C2B C3B 1.42(2)
C3B C4B 1.36(3)
C4B C5B 1.37(3)
C5B C6B 1.42(2)
C1C C6C 1.37(2)
C1C C2C 1.44(2)
C2C C3C 1.39(2)
C3C C4C 1.39(3)
C4C C5C 1.36(3)
C5C C6C 1.37(3)
C1D C2D 1.37(2)
C1D C6D 1.39(2)
C2D C3D 1.38(2)
C3D C4D 1.38(3)
C4D C5D 1.41(2)
C5D C6D 1.38(2)
